data_7156283
loop_
_publ_author_name
'Zhang, Jian'
'Ling, Yi-Fei'
'Wang, Gui-Xiang'
'Zhang, Lin'
'Luo, Jun'

_publ_section_title
;
 Synthesis of two new gem-fluoronitro containing tetranitroadamantanes and
 property comparison with their nitro and gem-dinitro analogues.
;
_journal_issue 26
_journal_name_full 'Organic &amp; biomolecular chemistry'
_journal_page_first 4784
_journal_page_last 4788
_journal_paper_doi 10.1039/c8ob01140k
_journal_volume 16
_journal_year 2018
_chemical_formula_sum 'C10 H10 F2 N4 O8'
_chemical_formula_weight 352.22
_space_group_crystal_system orthorhombic
_space_group_IT_number 60
_space_group_name_Hall '-P 2n 2ab'
_space_group_name_H-M_alt 'P b c n'
_symmetry_space_group_name_Hall '-P 2n 2ab'
_symmetry_space_group_name_H-M 'P b c n'
_atom_sites_solution_hydrogens geom
_audit_creation_method SHELXL-2014/7
_audit_update_record
;
2018-04-08 deposited with the CCDC.
2018-06-11 downloaded from the CCDC.
;
_cell_angle_alpha 90
_cell_angle_beta 90
_cell_angle_gamma 90
_cell_formula_units_Z 4
_cell_length_a 12.1505(14)
_cell_length_b 10.4710(13)
_cell_length_c 10.2881(14)
_cell_measurement_reflns_used 3777
_cell_measurement_temperature 296(2)
_cell_measurement_theta_max 27.51
_cell_measurement_theta_min 2.57
_cell_volume 1308.9(3)
_computing_cell_refinement 'Bruker SAINT'
_computing_data_collection 'Bruker APEX2'
_computing_data_reduction 'Bruker SAINT'
_computing_molecular_graphics 'Bruker SHELXTL'
_computing_publication_material 'Bruker SHELXTL'
_computing_structure_refinement 'SHELXL-2014 (Sheldrick 2014)'
_computing_structure_solution 'SHELXS-97 (Sheldrick 2008)'
_diffrn_ambient_temperature 296(2)
_diffrn_measured_fraction_theta_full 0.997
_diffrn_measured_fraction_theta_max 0.997
_diffrn_measurement_device_type 'Bruker APEX-II CCD'
_diffrn_measurement_method '\f and \w scans'
_diffrn_radiation_type MoK\a
_diffrn_radiation_wavelength 0.71073
_diffrn_reflns_av_R_equivalents 0.0780
_diffrn_reflns_av_unetI/netI 0.0536
_diffrn_reflns_Laue_measured_fraction_full 0.997
_diffrn_reflns_Laue_measured_fraction_max 0.997
_diffrn_reflns_limit_h_max 14
_diffrn_reflns_limit_h_min -14
_diffrn_reflns_limit_k_max 11
_diffrn_reflns_limit_k_min -12
_diffrn_reflns_limit_l_max 9
_diffrn_reflns_limit_l_min -12
_diffrn_reflns_number 7948
_diffrn_reflns_point_group_measured_fraction_full 0.997
_diffrn_reflns_point_group_measured_fraction_max 0.997
_diffrn_reflns_theta_full 25.004
_diffrn_reflns_theta_max 25.004
_diffrn_reflns_theta_min 2.568
_exptl_absorpt_coefficient_mu 0.172
_exptl_crystal_density_diffrn 1.787
_exptl_crystal_F_000 720
_exptl_crystal_size_max 0.270
_exptl_crystal_size_mid 0.250
_exptl_crystal_size_min 0.220
_refine_diff_density_max 0.312
_refine_diff_density_min -0.291
_refine_diff_density_rms 0.071
_refine_ls_extinction_method none
_refine_ls_goodness_of_fit_ref 1.067
_refine_ls_hydrogen_treatment constr
_refine_ls_matrix_type full
_refine_ls_number_parameters 110
_refine_ls_number_reflns 1154
_refine_ls_number_restraints 0
_refine_ls_restrained_S_all 1.067
_refine_ls_R_factor_all 0.0593
_refine_ls_R_factor_gt 0.0509
_refine_ls_shift/su_max 0.000
_refine_ls_shift/su_mean 0.000
_refine_ls_structure_factor_coef Fsqd
_refine_ls_weighting_details 'w=1/[\s^2^(Fo^2^)+(0.0696P)^2^+0.9850P] where P=(Fo^2^+2Fc^2^)/3'
_refine_ls_weighting_scheme calc
_refine_ls_wR_factor_gt 0.1354
_refine_ls_wR_factor_ref 0.1420
_reflns_Friedel_coverage 0.000
_reflns_number_gt 977
_reflns_number_total 1154
_reflns_threshold_expression 'I > 2\s(I)'
_cod_data_source_file c8ob01140k2.cif
_cod_data_source_block 1_a
_cod_depositor_comments 'Adding full bibliography for 7156283.cif.'
_cod_database_code 7156283
_shelx_shelxl_version_number 2014/7
_shelx_space_group_comment
;
The symmetry employed for this shelxl refinement is uniquely defined
by the following loop, which should always be used as a source of
symmetry information in preference to the above space-group names.
They are only intended as comments.
;
_shelx_estimated_absorpt_t_min 0.955
_shelx_estimated_absorpt_t_max 0.963

loop_
_space_group_symop_operation_xyz
'x, y, z'
'-x+1/2, -y+1/2, z+1/2'
'x+1/2, -y+1/2, -z'
'-x, y, -z+1/2'
'-x, -y, -z'
'x-1/2, y-1/2, -z-1/2'
'-x-1/2, y-1/2, z'
'x, -y, z-1/2'

loop_
_atom_site_label
_atom_site_type_symbol
_atom_site_fract_x
_atom_site_fract_y
_atom_site_fract_z
_atom_site_U_iso_or_equiv
_atom_site_adp_type
_atom_site_occupancy
_atom_site_site_symmetry_order
_atom_site_calc_flag
_atom_site_refinement_flags_posn
_atom_site_refinement_flags_adp
_atom_site_refinement_flags_occupancy
C1 C 0.0000 0.0912(3) 0.2500 0.0201(7) Uani 1 2 d S T P
C2 C 0.00036(18) 0.1729(2) 0.1274(2) 0.0231(5) Uani 1 1 d . . .
H2 H 0.0015 0.1193 0.0493 0.028 Uiso 1 1 calc R U .
C3 C -0.10249(18) 0.2605(2) 0.1284(3) 0.0283(6) Uani 1 1 d . . .
H3A H -0.1026 0.3135 0.0511 0.034 Uiso 1 1 calc R U .
H3B H -0.1685 0.2084 0.1273 0.034 Uiso 1 1 calc R U .
C4 C 0.10263(18) 0.2587(2) 0.1331(3) 0.0282(6) Uani 1 1 d . . .
C5 C 0.10278(17) 0.3456(2) 0.2502(3) 0.0299(6) Uani 1 1 d . . .
H5 H 0.1689 0.3992 0.2495 0.036 Uiso 1 1 calc R U .
C6 C 0.0000 0.4296(3) 0.2500 0.0363(9) Uani 1 2 d S T P
H6A H 0.0001 0.4839 0.1736 0.044 Uiso 0.5 1 calc R U P
H6B H -0.0001 0.4839 0.3264 0.044 Uiso 0.5 1 calc R U P
F1 F 0.19739(10) 0.18557(13) 0.12906(15) 0.0356(4) Uani 1 1 d . . .
N1 N 0.09609(13) -0.00673(17) 0.25119(19) 0.0227(5) Uani 1 1 d . . .
N2 N 0.11137(17) 0.3350(2) 0.0045(3) 0.0398(6) Uani 1 1 d . . .
O1 O 0.10821(13) -0.06795(16) 0.15154(17) 0.0315(5) Uani 1 1 d . . .
O2 O 0.14944(13) -0.01793(16) 0.35043(17) 0.0326(5) Uani 1 1 d . . .
O3 O 0.0809(2) 0.2838(2) -0.0945(2) 0.0598(7) Uani 1 1 d . . .
O4 O 0.15305(17) 0.4410(2) 0.0096(2) 0.0598(7) Uani 1 1 d . . .

loop_
_atom_site_aniso_label
_atom_site_aniso_U_11
_atom_site_aniso_U_22
_atom_site_aniso_U_33
_atom_site_aniso_U_23
_atom_site_aniso_U_13
_atom_site_aniso_U_12
C1 0.0151(13) 0.0151(14) 0.0300(18) 0.000 0.0014(12) 0.000
C2 0.0235(11) 0.0172(11) 0.0286(13) 0.0026(9) 0.0005(9) 0.0012(9)
C3 0.0231(12) 0.0241(12) 0.0378(16) 0.0044(10) -0.0060(10) 0.0035(9)
C4 0.0204(11) 0.0213(12) 0.0429(16) 0.0098(10) 0.0034(10) 0.0019(9)
C5 0.0190(11) 0.0201(11) 0.0507(16) 0.0031(11) -0.0018(11) -0.0042(9)
C6 0.0321(18) 0.0197(17) 0.057(3) 0.000 -0.0042(17) 0.000
F1 0.0219(7) 0.0308(8) 0.0541(10) 0.0083(6) 0.0102(6) 0.0037(6)
N1 0.0191(9) 0.0176(9) 0.0314(12) 0.0024(8) 0.0005(8) 0.0019(7)
N2 0.0343(12) 0.0332(13) 0.0518(16) 0.0165(11) 0.0089(11) 0.0007(9)
O1 0.0369(10) 0.0245(9) 0.0333(10) -0.0062(7) 0.0041(7) 0.0076(7)
O2 0.0309(9) 0.0317(10) 0.0353(10) 0.0009(7) -0.0094(8) 0.0074(7)
O3 0.1018(18) 0.0396(12) 0.0381(13) 0.0106(10) 0.0140(13) -0.0009(12)
O4 0.0557(13) 0.0466(12) 0.0772(18) 0.0331(11) -0.0034(11) -0.0234(10)

loop_
_atom_type_symbol
_atom_type_description
_atom_type_scat_dispersion_real
_atom_type_scat_dispersion_imag
_atom_type_scat_source
C C 0.0033 0.0016 'International Tables Vol C Tables 4.2.6.8 and 6.1.1.4'
H H 0.0000 0.0000 'International Tables Vol C Tables 4.2.6.8 and 6.1.1.4'
Cl Cl 0.1484 0.1585 'International Tables Vol C Tables 4.2.6.8 and 6.1.1.4'
F F 0.0171 0.0103 'International Tables Vol C Tables 4.2.6.8 and 6.1.1.4'
N N 0.0061 0.0033 'International Tables Vol C Tables 4.2.6.8 and 6.1.1.4'
O O 0.0106 0.0060 'International Tables Vol C Tables 4.2.6.8 and 6.1.1.4'

loop_
_geom_angle_atom_site_label_1
_geom_angle_atom_site_label_2
_geom_angle_atom_site_label_3
_geom_angle
_geom_angle_site_symmetry_1
_geom_angle_site_symmetry_3
C2 C1 C2 111.7(2) . 4
C2 C1 N1 112.01(11) . .
C2 C1 N1 111.47(11) 4 .
C2 C1 N1 111.47(11) . 4
C2 C1 N1 112.01(11) 4 4
N1 C1 N1 97.4(2) . 4
C1 C2 C4 107.40(17) . .
C1 C2 C3 108.89(17) . .
C4 C2 C3 107.84(17) . .
C1 C2 H2 110.9 . .
C4 C2 H2 110.9 . .
C3 C2 H2 110.9 . .
C5 C3 C2 110.57(18) 4 .
C5 C3 H3A 109.5 4 .
C2 C3 H3A 109.5 . .
C5 C3 H3B 109.5 4 .
C2 C3 H3B 109.5 . .
H3A C3 H3B 108.1 . .
F1 C4 C5 110.90(19) . .
F1 C4 C2 110.39(18) . .
C5 C4 C2 112.61(18) . .
F1 C4 N2 101.69(18) . .
C5 C4 N2 111.8(2) . .
C2 C4 N2 108.93(19) . .
C4 C5 C6 110.17(18) . .
C4 C5 C3 107.41(19) . 4
C6 C5 C3 109.51(18) . 4
C4 C5 H5 109.9 . .
C6 C5 H5 109.9 . .
C3 C5 H5 109.9 4 .
C5 C6 C5 109.7(3) . 4
C5 C6 H6A 109.7 . .
C5 C6 H6A 109.7 4 .
C5 C6 H6B 109.7 . .
C5 C6 H6B 109.7 4 .
H6A C6 H6B 108.2 . .
O2 N1 O1 126.30(18) . .
O2 N1 C1 118.10(16) . .
O1 N1 C1 115.57(16) . .
O3 N2 O4 124.5(2) . .
O3 N2 C4 118.0(2) . .
O4 N2 C4 117.4(2) . .

loop_
_geom_bond_atom_site_label_1
_geom_bond_atom_site_label_2
_geom_bond_distance
_geom_bond_site_symmetry_2
C1 C2 1.524(3) .
C1 C2 1.524(3) 4
C1 N1 1.554(2) .
C1 N1 1.554(2) 4
C2 C4 1.535(3) .
C2 C3 1.550(3) .
C2 H2 0.9800 .
C3 C5 1.534(4) 4
C3 H3A 0.9700 .
C3 H3B 0.9700 .
C4 F1 1.384(2) .
C4 C5 1.510(4) .
C4 N2 1.549(3) .
C5 C6 1.527(3) .
C5 C3 1.534(4) 4
C5 H5 0.9800 .
C6 C5 1.527(3) 4
C6 H6A 0.9700 .
C6 H6B 0.9700 .
N1 O2 1.215(2) .
N1 O1 1.218(3) .
N2 O3 1.210(3) .
N2 O4 1.221(3) .

loop_
_geom_torsion_atom_site_label_1
_geom_torsion_atom_site_label_2
_geom_torsion_atom_site_label_3
_geom_torsion_atom_site_label_4
_geom_torsion
_geom_torsion_site_symmetry_1
_geom_torsion_site_symmetry_4
C2 C1 C2 C4 58.07(14) 4 .
N1 C1 C2 C4 -67.8(2) . .
N1 C1 C2 C4 -175.76(16) 4 .
C2 C1 C2 C3 -58.45(14) 4 .
N1 C1 C2 C3 175.68(16) . .
N1 C1 C2 C3 67.7(2) 4 .
C1 C2 C3 C5 58.6(2) . 4
C4 C2 C3 C5 -57.6(2) . 4
C1 C2 C4 F1 64.3(2) . .
C3 C2 C4 F1 -178.48(19) . .
C1 C2 C4 C5 -60.2(2) . .
C3 C2 C4 C5 57.0(2) . .
C1 C2 C4 N2 175.17(18) . .
C3 C2 C4 N2 -67.6(2) . .
F1 C4 C5 C6 177.62(17) . .
C2 C4 C5 C6 -58.1(2) . .
N2 C4 C5 C6 64.9(2) . .
F1 C4 C5 C3 -63.2(2) . 4
C2 C4 C5 C3 61.1(2) . 4
N2 C4 C5 C3 -175.90(17) . 4
C4 C5 C6 C5 58.23(14) . 4
C3 C5 C6 C5 -59.69(14) 4 4
C2 C1 N1 O2 134.34(18) . .
C2 C1 N1 O2 8.3(2) 4 .
N1 C1 N1 O2 -108.88(19) 4 .
C2 C1 N1 O1 -47.7(2) . .
C2 C1 N1 O1 -173.67(17) 4 .
N1 C1 N1 O1 69.13(15) 4 .
F1 C4 N2 O3 82.6(3) . .
C5 C4 N2 O3 -159.0(2) . .
C2 C4 N2 O3 -34.0(3) . .
F1 C4 N2 O4 -94.4(3) . .
C5 C4 N2 O4 24.0(3) . .
C2 C4 N2 O4 149.1(2) . .
